data_7226719
loop_
_publ_author_name
'Wang, Chun-Jie'
'Yao, shuang'
'Chen, Yi-Zhen'
'Zhang, Zhi-Ming'
'Wang, Enbo'

_publ_section_title
;
 Assembly of polyoxometalates and Ni-bpy cationic units into the molecular
 core--shell structures as the bifunctional electrocatalysts
;
_journal_name_full 'RSC Adv.'
_journal_paper_doi 10.1039/C6RA19257B
_journal_year 2016
_chemical_formula_moiety 'C20 H16 Ge N4 Ni O41 W12, 1.5(C30 H24 N6 Ni)'
_chemical_formula_sum 'C65 H52 Ge N13 Ni2.5 O41 W12'
_chemical_formula_weight 4096.76
_chemical_name_systematic
;
 ?
;
_space_group_crystal_system monoclinic
_space_group_IT_number 15
_space_group_name_Hall '-C 2yc'
_space_group_name_H-M_alt 'C 1 2/c 1'
_symmetry_space_group_name_Hall '-C 2yc'
_symmetry_space_group_name_H-M 'C 1 2/c 1'
_atom_sites_solution_hydrogens geom
_audit_creation_date 2016-09-30
_audit_creation_method
;
Olex2 1.2-dev
(compiled 2016.09.27 svn.r3342 for OlexSys, GUI svn.r3563)
;
_audit_update_record
;
2016-10-04 deposited with the CCDC.
2016-10-05 downloaded from the CCDC.
;
_cell_angle_alpha 90
_cell_angle_beta 90.35(3)
_cell_angle_gamma 90
_cell_formula_units_Z 8
_cell_length_a 46.756(9)
_cell_length_b 14.374(3)
_cell_length_c 26.151(5)
_cell_measurement_reflns_used 8257
_cell_measurement_temperature 293(2)
_cell_measurement_theta_max 25.00
_cell_measurement_theta_min 3.02
_cell_volume 17575(6)
_computing_cell_refinement auto
_computing_data_collection auto
_computing_data_reduction auto
_computing_molecular_graphics 'Olex2 (Dolomanov et al., 2009)'
_computing_publication_material 'Olex2 (Dolomanov et al., 2009)'
_computing_structure_refinement 'ShelXL (Sheldrick, 2015)'
_computing_structure_solution 'SHELXL-2014 (Sheldrick, 2014)'
_diffrn_ambient_temperature 293(2)
_diffrn_measured_fraction_theta_full 0.990
_diffrn_measured_fraction_theta_max 0.990
_diffrn_measurement_device_type 'Bruker APEX CCD area-detector'
_diffrn_measurement_method '\f and \w scan'
_diffrn_radiation_type MoK\a
_diffrn_radiation_wavelength 0.71073
_diffrn_reflns_av_R_equivalents 0.2426
_diffrn_reflns_av_unetI/netI 0.2150
_diffrn_reflns_Laue_measured_fraction_full 0.990
_diffrn_reflns_Laue_measured_fraction_max 0.990
_diffrn_reflns_limit_h_max 58
_diffrn_reflns_limit_h_min -60
_diffrn_reflns_limit_k_max 17
_diffrn_reflns_limit_k_min -18
_diffrn_reflns_limit_l_max 33
_diffrn_reflns_limit_l_min -33
_diffrn_reflns_number 80883
_diffrn_reflns_point_group_measured_fraction_full 0.990
_diffrn_reflns_point_group_measured_fraction_max 0.990
_diffrn_reflns_theta_full 25.000
_diffrn_reflns_theta_max 25.000
_diffrn_reflns_theta_min 3.023
_exptl_absorpt_coefficient_mu 16.585
_exptl_absorpt_correction_T_max 0.6360
_exptl_absorpt_correction_T_min 0.2878
_exptl_absorpt_correction_type multi-scan
_exptl_absorpt_process_details 'ABSCOR by T.Higashi 8 March, 1995'
_exptl_crystal_colour pink
_exptl_crystal_colour_primary pink
_exptl_crystal_density_diffrn 3.096
_exptl_crystal_density_method 'not measured'
_exptl_crystal_description block
_exptl_crystal_F_000 14808
_exptl_crystal_size_max 0.1
_exptl_crystal_size_mid 0.05
_exptl_crystal_size_min 0.03
_refine_diff_density_max 3.623
_refine_diff_density_min -2.137
_refine_diff_density_rms 0.374
_refine_ls_extinction_method none
_refine_ls_goodness_of_fit_ref 0.996
_refine_ls_hydrogen_treatment constr
_refine_ls_matrix_type full
_refine_ls_number_parameters 1212
_refine_ls_number_reflns 15325
_refine_ls_number_restraints 1038
_refine_ls_restrained_S_all 0.971
_refine_ls_R_factor_all 0.1475
_refine_ls_R_factor_gt 0.0728
_refine_ls_shift/su_max 0.001
_refine_ls_shift/su_mean 0.000
_refine_ls_structure_factor_coef Fsqd
_refine_ls_weighting_details 'w=1/[\s^2^(Fo^2^)+(0.0586P)^2^] where P=(Fo^2^+2Fc^2^)/3'
_refine_ls_weighting_scheme calc
_refine_ls_wR_factor_gt 0.1416
_refine_ls_wR_factor_ref 0.1692
_reflns_Friedel_coverage 0.000
_reflns_number_gt 8257
_reflns_number_total 15325
_reflns_threshold_expression 'I > 2\s(I)'
_cod_data_source_file c6ra19257b2.cif
_cod_data_source_block 3
_cod_original_cell_volume 17576(6)
_cod_original_formula_sum 'C65 H52 Ge N13 Ni2.50 O41 W12'
_cod_database_code 7226719
_shelx_space_group_comment
;
The symmetry employed for this shelxl refinement is uniquely defined
by the following loop, which should always be used as a source of
symmetry information in preference to the above space-group names.
They are only intended as comments.
;
_shelx_estimated_absorpt_t_max 0.636
_shelx_estimated_absorpt_t_min 0.288
_olex2_refinement_description
;
1. Fixed Uiso
 At 1.2 times of:
  All C(H) groups
2. Restrained distances
 C64-C62 = C64-C65 = C31-C54
 1.4 with sigma of 0.02
3. Uiso/Uaniso restraints and constraints
Uanis(O14) \\sim Ueq, Uanis(O17) \\sim Ueq, Uanis(O26) \\sim Ueq, Uanis(O30)
\\sim Ueq, Uanis(O34) \\sim Ueq, Uanis(C1) \\sim Ueq, Uanis(C3) \\sim Ueq,
Uanis(C5) \\sim Ueq, Uanis(C9) \\sim Ueq, Uanis(C13) \\sim Ueq, Uanis(C16)
\\sim Ueq, Uanis(C19) \\sim Ueq, Uanis(C21) \\sim Ueq, Uanis(C23) \\sim Ueq,
Uanis(C26) \\sim Ueq, Uanis(C29) \\sim Ueq: with sigma of 0.01 and sigma for
terminal atoms of 0.02
Uanis(C31) \\sim Ueq, Uanis(C39) \\sim Ueq, Uanis(C41) \\sim Ueq, Uanis(C42)
\\sim Ueq, Uanis(C44) \\sim Ueq, Uanis(C45) \\sim Ueq, Uanis(C46) \\sim Ueq,
Uanis(C48) \\sim Ueq, Uanis(C49) \\sim Ueq, Uanis(C54) \\sim Ueq, Uanis(C56)
\\sim Ueq, Uanis(C57) \\sim Ueq, Uanis(C58) \\sim Ueq, Uanis(C59) \\sim Ueq,
Uanis(C60) \\sim Ueq, Uanis(C61) \\sim Ueq, Uanis(C62) \\sim Ueq, Uanis(C63)
\\sim Ueq, Uanis(C64) \\sim Ueq, Uanis(C65) \\sim Ueq, Uanis(N10) \\sim Ueq,
Uanis(N8) \\sim Ueq, Uanis(N3) \\sim Ueq: with sigma of 0.01 and sigma for
terminal atoms of 0.02
Uanis(O7) \\sim Ueq, Uanis(O28) \\sim Ueq, Uanis(C20) \\sim Ueq, Uanis(C8)
\\sim Ueq, Uanis(O30) \\sim Ueq, Uanis(O31) \\sim Ueq: with sigma of 0.01 and
sigma for terminal atoms of 0.02
Uanis(O9) \\sim Ueq: with sigma of 0.005 and sigma for terminal atoms of 0.01
4. Rigid body (RIGU) restrains
 Ni2, N1, N2, N3, N5, N6, N7, C3, C30, C10, C26, C33, C35, C17, C46, C8, C14,
 C21, C34, C5, C6, C50, C32, C28, C45, C22, C15, C12, C1, C7, C37, C36, C13,
 C27, C19, C9, C18
 with sigma for 1-2 distances of 0.004 and sigma for 1-3 distances of 0.004
 Ni3, N4, N10, N12, C2, C24, C41, C62, C25, C43, C51, C40, C60, C64, C38, C55,
 C42, C65, C48
 with sigma for 1-2 distances of 0.004 and sigma for 1-3 distances of 0.004
 Ni1, O2, O3, C4, C11, C16, C20, C23, C29, C31, C39, C47, C49, C52, C53, C54,
 C56, C57, C58, C59, C61, C63, N8, N9, N11, N13, C44
 with sigma for 1-2 distances of 0.004 and sigma for 1-3 distances of 0.004
5.a Aromatic/amide H refined with riding coordinates:
 C1(H1), C4(H4), C5(H5), C6(H6), C7(H7), C8(H8), C9(H9), C11(H11), C12(H12),
 C13(H13), C15(H15), C17(H17), C18(H18), C19(H19), C21(H21), C22(H22), C23(H23),
  C24(H24), C26(H26), C27(H27), C28(H28), C30(H30), C31(H31), C32(H32),
 C35(H35), C36(H36), C37(H37), C38(H38), C39(H39), C40(H40), C42(H42), C43(H43),
  C44(H44), C45(H45), C47(H47), C48(H48), C50(H50), C51(H51), C52(H52),
 C53(H53), C54(H54), C55(H55), C56(H56), C57(H57), C58(H58), C59(H59), C60(H60),
  C61(H61), C62(H62), C63(H63), C64(H64), C65(H65)
;
_shelx_shelxl_version_number 2014/7
_olex2_submission_special_instructions 'No special instructions were received'

loop_
_space_group_symop_operation_xyz
'x, y, z'
'-x, y, -z+1/2'
'x+1/2, y+1/2, z'
'-x+1/2, y+1/2, -z+1/2'
'-x, -y, -z'
'x, -y, z-1/2'
'-x+1/2, -y+1/2, -z'
'x+1/2, -y+1/2, z-1/2'

loop_
_atom_site_label
_atom_site_type_symbol
_atom_site_fract_x
_atom_site_fract_y
_atom_site_fract_z
_atom_site_U_iso_or_equiv
_atom_site_adp_type
_atom_site_occupancy
_atom_site_site_symmetry_order
_atom_site_calc_flag
_atom_site_refinement_flags_posn
_atom_site_refinement_flags_adp
_atom_site_refinement_flags_occupancy
W1 W 0.14729(2) 0.29984(8) 0.32998(4) 0.0285(3) Uani 1 1 d . . .
W2 W 0.14947(2) 0.48806(7) 0.40635(4) 0.0282(3) Uani 1 1 d . . .
W3 W 0.08730(2) 0.41937(7) 0.35524(4) 0.0296(3) Uani 1 1 d . . .
W4 W 0.18349(2) 0.16244(8) 0.43225(4) 0.0318(3) Uani 1 1 d . . .
W5 W 0.11438(3) 0.07930(8) 0.37602(4) 0.0325(3) Uani 1 1 d . . .
W6 W 0.18498(2) 0.34862(8) 0.50867(4) 0.0333(3) Uani 1 1 d . . .
W7 W 0.15403(3) 0.15015(8) 0.54798(4) 0.0351(3) Uani 1 1 d . . .
W8 W 0.11840(3) 0.47839(8) 0.53692(4) 0.0355(3) Uani 1 1 d . . .
W9 W 0.05411(3) 0.19914(9) 0.39963(5) 0.0425(3) Uani 1 1 d . . .
W10 W 0.08479(3) 0.07208(8) 0.49144(4) 0.0373(3) Uani 1 1 d . . .
W11 W 0.08773(3) 0.28174(8) 0.57772(4) 0.0374(3) Uani 1 1 d . . .
W12 W 0.05646(3) 0.40599(9) 0.48600(4) 0.0450(3) Uani 1 1 d . . .
Ge1 Ge 0.11821(6) 0.28111(18) 0.45417(9) 0.0239(6) Uani 1 1 d . . .
Ni1 Ni 0.07260(8) -0.1419(2) 0.57063(11) 0.0363(9) Uani 1 1 d . U .
Ni2 Ni 0.25766(7) -0.1996(2) 0.70526(11) 0.0308(8) Uani 1 1 d . U .
Ni3 Ni 0.0000 0.3150(3) 0.7500 0.0389(12) Uani 1 2 d S TU P
O1 O 0.0192(4) 0.1845(15) 0.3732(8) 0.055(6) Uani 1 1 d . . .
O2 O 0.0294(4) -0.1108(13) 0.5833(7) 0.051(4) Uani 1 1 d . U .
O3 O 0.0731(4) -0.0231(12) 0.5259(6) 0.042(4) Uani 1 1 d . U .
O4 O 0.0987(3) 0.1853(10) 0.4354(5) 0.018(3) Uani 1 1 d . . .
O5 O 0.1245(4) 0.0828(11) 0.5168(6) 0.030(4) Uani 1 1 d . . .
O6 O 0.1159(3) 0.5155(10) 0.3672(5) 0.022(4) Uani 1 1 d . . .
O7 O 0.0542(4) 0.3410(12) 0.5511(6) 0.035(4) Uani 1 1 d . U .
O8 O 0.1647(4) 0.2841(11) 0.2735(6) 0.033(4) Uani 1 1 d . . .
O9 O 0.1237(3) 0.3508(10) 0.4012(5) 0.018(3) Uani 1 1 d . U .
O10 O 0.1544(3) 0.4109(11) 0.5407(5) 0.025(4) Uani 1 1 d . . .
O11 O 0.1284(3) 0.5093(10) 0.4678(6) 0.027(4) Uani 1 1 d . . .
O12 O 0.1205(4) -0.0093(12) 0.3336(7) 0.042(5) Uani 1 1 d . . .
O13 O 0.0687(4) 0.2971(11) 0.3591(5) 0.031(4) Uani 1 1 d . . .
O14 O 0.1506(3) 0.2447(10) 0.4778(5) 0.016(3) Uani 1 1 d . U .
O15 O 0.1511(4) 0.0938(11) 0.4084(6) 0.033(4) Uani 1 1 d . . .
O16 O 0.1629(3) 0.4240(12) 0.3481(5) 0.026(4) Uani 1 1 d . . .
O17 O 0.0786(4) 0.4983(11) 0.5160(7) 0.036(4) Uani 1 1 d . U .
O18 O 0.1258(4) 0.1859(11) 0.3378(6) 0.031(4) Uani 1 1 d . . .
O19 O 0.1762(4) 0.4202(12) 0.4481(6) 0.036(4) Uani 1 1 d . . .
O20 O 0.1140(4) 0.3673(10) 0.3081(5) 0.025(4) Uani 1 1 d . . .
O21 O 0.1244(4) 0.2271(12) 0.5776(6) 0.038(5) Uani 1 1 d . . .
O22 O 0.1732(3) 0.2452(11) 0.3773(5) 0.024(4) Uani 1 1 d . . .
O23 O 0.1006(3) 0.3437(10) 0.5002(5) 0.022(4) Uani 1 1 d . . .
O24 O 0.2109(4) 0.0999(11) 0.4051(7) 0.048(5) Uani 1 1 d . . .
O25 O 0.0515(3) 0.1027(13) 0.4527(6) 0.037(5) Uani 1 1 d . . .
O26 O 0.0652(4) 0.4790(12) 0.3143(6) 0.041(5) Uani 1 1 d . U .
O27 O 0.1268(4) 0.5787(12) 0.5694(6) 0.044(5) Uani 1 1 d . . .
O28 O 0.1810(4) 0.2485(11) 0.5586(5) 0.029(4) Uani 1 1 d . U .
O29 O 0.0763(3) 0.1739(12) 0.5385(6) 0.035(5) Uani 1 1 d . . .
O30 O 0.2045(3) 0.2604(10) 0.4655(5) 0.022(4) Uani 1 1 d . U .
O31 O 0.1799(4) 0.1012(11) 0.4978(6) 0.032(4) Uani 1 1 d . U .
O32 O 0.0471(4) 0.2874(12) 0.4519(6) 0.036(4) Uani 1 1 d . . .
O33 O 0.0708(4) 0.4425(11) 0.4215(6) 0.035(4) Uani 1 1 d . . .
O34 O 0.1053(3) 0.3911(13) 0.5892(6) 0.036(4) Uani 1 1 d . U .
O35 O 0.0765(4) 0.2503(13) 0.6361(6) 0.046(5) Uani 1 1 d . . .
O36 O 0.0234(5) 0.4581(15) 0.4862(7) 0.060(6) Uani 1 1 d . . .
O37 O 0.1014(4) 0.0131(12) 0.4321(6) 0.042(5) Uani 1 1 d . . .
O38 O 0.0750(4) 0.1085(13) 0.3597(6) 0.043(5) Uani 1 1 d . . .
O39 O 0.2137(4) 0.4104(13) 0.5328(6) 0.051(6) Uani 1 1 d . . .
O40 O 0.1617(5) 0.0805(14) 0.5997(6) 0.062(7) Uani 1 1 d . . .
O41 O 0.1665(4) 0.5941(12) 0.3983(6) 0.042(5) Uani 1 1 d . . .
C1 C 0.2669(6) -0.2496(18) 0.8647(9) 0.033(5) Uani 1 1 d . U .
H1 H 0.2782 -0.2224 0.8899 0.040 Uiso 1 1 calc R . .
C2 C 0.0008(5) 0.5118(18) 0.7219(9) 0.032(5) Uani 1 1 d . U .
C3 C 0.2927(5) -0.1615(16) 0.7946(8) 0.024(4) Uani 1 1 d . U .
C4 C 0.0713(6) -0.3393(19) 0.6139(11) 0.045(7) Uani 1 1 d . U .
H4 H 0.0666 -0.3577 0.5808 0.054 Uiso 1 1 calc R . .
C5 C 0.3161(6) -0.1327(18) 0.8262(9) 0.036(5) Uani 1 1 d . U .
H5 H 0.3189 -0.1571 0.8588 0.043 Uiso 1 1 calc R . .
C6 C 0.3317(6) -0.033(2) 0.7588(10) 0.046(7) Uani 1 1 d . U .
H6 H 0.3444 0.0116 0.7463 0.055 Uiso 1 1 calc R . .
C7 C 0.2652(7) -0.071(2) 0.5549(10) 0.051(7) Uani 1 1 d . U .
H7 H 0.2771 -0.0752 0.5265 0.061 Uiso 1 1 calc R . .
C8 C 0.2355(6) -0.3278(18) 0.7870(10) 0.036(5) Uani 1 1 d . U .
H8 H 0.2244 -0.3539 0.7612 0.043 Uiso 1 1 calc R . .
C9 C 0.2453(6) -0.3080(18) 0.8769(10) 0.040(5) Uani 1 1 d . U .
H9 H 0.2407 -0.3179 0.9110 0.048 Uiso 1 1 calc R . .
C10 C 0.2166(6) -0.0490(18) 0.6896(9) 0.034(5) Uani 1 1 d . U .
C11 C 0.0748(6) -0.410(2) 0.6506(10) 0.043(6) Uani 1 1 d . U .
H11 H 0.0719 -0.4722 0.6420 0.052 Uiso 1 1 calc R . .
C12 C 0.2303(6) -0.3523(19) 0.8391(10) 0.042(6) Uani 1 1 d . U .
H12 H 0.2170 -0.3978 0.8471 0.050 Uiso 1 1 calc R . .
C13 C 0.1811(7) 0.019(2) 0.7439(10) 0.052(6) Uani 1 1 d . U .
H13 H 0.1659 0.0591 0.7495 0.062 Uiso 1 1 calc R . .
C14 C 0.2717(6) -0.2310(18) 0.8117(9) 0.035(5) Uani 1 1 d . U .
C15 C 0.2260(7) -0.415(2) 0.6059(10) 0.047(6) Uani 1 1 d . U .
H15 H 0.2350 -0.4596 0.5859 0.056 Uiso 1 1 calc R . .
C16 C 0.1144(7) -0.228(2) 0.5031(11) 0.051(5) Uani 1 1 d . U .
C17 C 0.2019(6) -0.2888(19) 0.6673(9) 0.040(5) Uani 1 1 d . U .
H17 H 0.1933 -0.2451 0.6883 0.047 Uiso 1 1 calc R . .
C18 C 0.2412(6) -0.015(2) 0.5545(10) 0.049(7) Uani 1 1 d . U .
H18 H 0.2361 0.0182 0.5253 0.059 Uiso 1 1 calc R . .
C19 C 0.1973(7) -0.410(2) 0.6081(11) 0.056(6) Uani 1 1 d . U .
H19 H 0.1865 -0.4507 0.5878 0.067 Uiso 1 1 calc R . .
C20 C 0.0857(8) -0.259(2) 0.4844(11) 0.052(5) Uani 1 1 d . U .
C21 C 0.2707(6) -0.1184(19) 0.5974(9) 0.041(5) Uani 1 1 d . U .
H21 H 0.2865 -0.1579 0.5973 0.050 Uiso 1 1 calc R . .
C22 C 0.1838(7) -0.351(2) 0.6378(10) 0.049(6) Uani 1 1 d . U .
H22 H 0.1640 -0.3491 0.6397 0.059 Uiso 1 1 calc R . .
C23 C 0.0844(7) -0.288(2) 0.7080(11) 0.055(6) Uani 1 1 d . U .
H23 H 0.0859 -0.2668 0.7415 0.066 Uiso 1 1 calc R . .
C24 C 0.0067(6) 0.419(2) 0.6498(11) 0.051(7) Uani 1 1 d . U .
H24 H 0.0093 0.3612 0.6351 0.062 Uiso 1 1 calc R . .
C25 C 0.0537(8) 0.246(2) 0.7914(13) 0.064(8) Uani 1 1 d . U .
C26 C 0.2116(6) -0.1021(19) 0.7704(10) 0.038(5) Uani 1 1 d . U .
H26 H 0.2172 -0.1441 0.7957 0.045 Uiso 1 1 calc R . .
C27 C 0.3189(8) -0.389(2) 0.6009(12) 0.062(8) Uani 1 1 d . U .
H27 H 0.3298 -0.4213 0.5773 0.074 Uiso 1 1 calc R . .
C28 C 0.2894(7) -0.3966(19) 0.5995(11) 0.047(6) Uani 1 1 d . U .
H28 H 0.2807 -0.4355 0.5756 0.057 Uiso 1 1 calc R . .
C29 C 0.0879(7) -0.126(2) 0.6753(11) 0.056(5) Uani 1 1 d . U .
C30 C 0.3083(6) -0.068(2) 0.7282(10) 0.049(7) Uani 1 1 d . U .
H30 H 0.3063 -0.0481 0.6946 0.058 Uiso 1 1 calc R . .
C31 C 0.0827(7) -0.315(2) 0.4417(12) 0.066(6) Uani 1 1 d D U .
H31 H 0.0981 -0.3348 0.4223 0.080 Uiso 1 1 calc R . .
C32 C 0.1897(6) -0.0418(18) 0.7822(10) 0.039(5) Uani 1 1 d . U .
H32 H 0.1811 -0.0417 0.8142 0.047 Uiso 1 1 calc R . .
C33 C 0.2726(6) -0.3473(18) 0.6331(10) 0.038(5) Uani 1 1 d . U .
C34 C 0.2312(6) -0.0542(18) 0.6405(9) 0.036(5) Uani 1 1 d . U .
C35 C 0.3141(6) -0.284(2) 0.6703(11) 0.044(6) Uani 1 1 d . U .
H35 H 0.3227 -0.2465 0.6949 0.053 Uiso 1 1 calc R . .
C36 C 0.3342(6) -0.067(2) 0.8060(10) 0.045(7) Uani 1 1 d . U .
H36 H 0.3491 -0.0451 0.8265 0.054 Uiso 1 1 calc R . .
C37 C 0.2254(7) -0.009(2) 0.5968(10) 0.047(6) Uani 1 1 d . U .
H37 H 0.2093 0.0285 0.5957 0.057 Uiso 1 1 calc R . .
C38 C 0.0831(8) 0.236(3) 0.8069(15) 0.080(11) Uani 1 1 d . U .
H38 H 0.0884 0.1963 0.8333 0.096 Uiso 1 1 calc R . .
C39 C 0.0825(7) -0.386(2) 0.6973(11) 0.054(6) Uani 1 1 d . U .
H39 H 0.0865 -0.4304 0.7222 0.065 Uiso 1 1 calc R . .
C40 C 0.0064(7) 0.497(2) 0.6192(12) 0.055(7) Uani 1 1 d . U .
H40 H 0.0094 0.4924 0.5841 0.066 Uiso 1 1 calc R . .
C41 C -0.0317(10) 0.188(3) 0.6847(16) 0.088(8) Uani 1 1 d . U .
C42 C 0.0016(7) 0.582(2) 0.6410(12) 0.065(7) Uani 1 1 d . U .
H42 H -0.0006 0.6344 0.6205 0.078 Uiso 1 1 calc R . .
C43 C 0.0637(7) 0.360(2) 0.7345(12) 0.052(7) Uani 1 1 d . U .
H43 H 0.0574 0.4021 0.7101 0.062 Uiso 1 1 calc R . .
C44 C 0.0299(8) -0.309(2) 0.4542(12) 0.068(7) Uani 1 1 d . U .
H44 H 0.0113 -0.3274 0.4457 0.082 Uiso 1 1 calc R . .
C45 C 0.3322(7) -0.334(2) 0.6367(11) 0.053(6) Uani 1 1 d . U .
H45 H 0.3520 -0.3300 0.6388 0.064 Uiso 1 1 calc R . .
C46 C 0.2423(6) -0.3495(18) 0.6352(9) 0.035(4) Uani 1 1 d . U .
C47 C 0.0375(8) -0.249(2) 0.4935(12) 0.065(8) Uani 1 1 d . U .
H47 H 0.0223 -0.2215 0.5110 0.078 Uiso 1 1 calc R . .
C48 C 0.1037(8) 0.290(2) 0.7804(12) 0.063(7) Uani 1 1 d . U .
H48 H 0.1232 0.2823 0.7860 0.075 Uiso 1 1 calc R . .
C49 C 0.0839(8) -0.227(2) 0.6683(11) 0.059(5) Uani 1 1 d . U .
C50 C 0.1951(7) 0.019(2) 0.6973(11) 0.059(8) Uani 1 1 d . U .
H50 H 0.1907 0.0628 0.6722 0.070 Uiso 1 1 calc R . .
C51 C 0.0000(7) 0.589(2) 0.6924(11) 0.055(7) Uani 1 1 d . U .
H51 H -0.0017 0.6473 0.7075 0.066 Uiso 1 1 calc R . .
C52 C 0.0881(9) 0.020(2) 0.6400(13) 0.074(11) Uani 1 1 d . U .
H52 H 0.0845 0.0550 0.6108 0.089 Uiso 1 1 calc R . .
C53 C 0.1381(8) -0.139(2) 0.5637(13) 0.070(8) Uani 1 1 d . U .
H53 H 0.1368 -0.0968 0.5904 0.084 Uiso 1 1 calc R . .
C54 C 0.0541(7) -0.338(2) 0.4302(13) 0.067(7) Uani 1 1 d D U .
H54 H 0.0514 -0.3787 0.4028 0.080 Uiso 1 1 calc R . .
C55 C 0.0929(7) 0.356(2) 0.7448(13) 0.064(9) Uani 1 1 d . U .
H55 H 0.1053 0.3966 0.7284 0.077 Uiso 1 1 calc R . .
C56 C 0.1654(9) -0.222(3) 0.5090(14) 0.081(7) Uani 1 1 d . U .
H56 H 0.1828 -0.2405 0.4951 0.098 Uiso 1 1 calc R . .
C57 C 0.0898(8) -0.081(3) 0.7227(13) 0.076(6) Uani 1 1 d . U .
H57 H 0.0864 -0.1150 0.7522 0.091 Uiso 1 1 calc R . .
C58 C 0.1408(8) -0.258(2) 0.4862(13) 0.069(6) Uani 1 1 d . U .
H58 H 0.1420 -0.3012 0.4598 0.083 Uiso 1 1 calc R . .
C59 C 0.0961(8) 0.067(3) 0.6847(12) 0.069(7) Uani 1 1 d . U .
H59 H 0.1005 0.1299 0.6846 0.083 Uiso 1 1 calc R . .
C60 C -0.0396(11) 0.118(3) 0.6525(16) 0.105(9) Uani 1 1 d . U .
H60 H -0.0582 0.0947 0.6516 0.126 Uiso 1 1 calc R . .
C61 C 0.0969(9) 0.016(3) 0.7278(14) 0.081(7) Uani 1 1 d . U .
H61 H 0.1018 0.0423 0.7592 0.097 Uiso 1 1 calc R . .
C62 C 0.0154(10) 0.157(3) 0.6757(15) 0.097(8) Uani 1 1 d D U .
H62 H 0.0333 0.1565 0.6911 0.116 Uiso 1 1 calc R . .
C63 C 0.1664(9) -0.165(3) 0.5488(14) 0.076(7) Uani 1 1 d . U .
H63 H 0.1831 -0.1449 0.5648 0.091 Uiso 1 1 calc R . .
C64 C 0.0115(10) 0.100(3) 0.6319(15) 0.113(9) Uani 1 1 d D U .
H64 H 0.0267 0.0776 0.6126 0.135 Uiso 1 1 calc R . .
C65 C -0.0173(9) 0.081(3) 0.6201(19) 0.120(9) Uani 1 1 d D U .
H65 H -0.0220 0.0442 0.5918 0.144 Uiso 1 1 calc R . .
N1 N 0.2892(5) -0.1313(14) 0.7471(7) 0.030(4) Uani 1 1 d . U .
N2 N 0.2254(4) -0.1058(14) 0.7265(7) 0.030(3) Uani 1 1 d . U .
N3 N 0.2861(5) -0.2868(14) 0.6690(8) 0.035(4) Uani 1 1 d . U .
N4 N 0.0033(5) 0.4268(15) 0.7010(8) 0.039(4) Uani 1 1 d . U .
N5 N 0.2294(5) -0.2913(15) 0.6657(7) 0.035(4) Uani 1 1 d . U .
N6 N 0.2560(5) -0.2687(14) 0.7751(7) 0.033(4) Uani 1 1 d . U .
N7 N 0.2551(5) -0.1138(14) 0.6413(7) 0.030(3) Uani 1 1 d . U .
N8 N 0.0855(5) -0.0730(17) 0.6363(8) 0.048(4) Uani 1 1 d . U .
N9 N 0.0635(6) -0.2237(16) 0.5096(8) 0.046(4) Uani 1 1 d . U .
N10 N -0.0043(8) 0.210(2) 0.6962(12) 0.080(6) Uani 1 1 d . U .
N11 N 0.0739(6) -0.2491(17) 0.6222(9) 0.055(5) Uani 1 1 d . U .
N12 N 0.0443(5) 0.3068(17) 0.7569(9) 0.048(5) Uani 1 1 d . U .
N13 N 0.1127(6) -0.1700(17) 0.5430(9) 0.055(4) Uani 1 1 d . U .

loop_
_atom_site_aniso_label
_atom_site_aniso_U_11
_atom_site_aniso_U_22
_atom_site_aniso_U_33
_atom_site_aniso_U_23
_atom_site_aniso_U_13
_atom_site_aniso_U_12
W1 0.0288(6) 0.0346(6) 0.0222(5) -0.0014(4) 0.0043(4) 0.0033(5)
W2 0.0285(6) 0.0287(6) 0.0272(5) 0.0001(4) 0.0015(4) -0.0056(5)
W3 0.0266(6) 0.0333(6) 0.0288(5) 0.0070(5) -0.0016(4) 0.0032(5)
W4 0.0292(6) 0.0339(6) 0.0321(6) -0.0049(5) -0.0038(5) 0.0087(5)
W5 0.0368(7) 0.0304(6) 0.0303(5) -0.0053(5) -0.0061(5) -0.0002(6)
W6 0.0336(7) 0.0377(6) 0.0285(5) -0.0066(5) -0.0081(5) 0.0016(6)
W7 0.0411(7) 0.0376(6) 0.0263(5) 0.0063(5) -0.0084(5) 0.0059(6)
W8 0.0422(7) 0.0331(6) 0.0313(6) -0.0061(5) 0.0039(5) 0.0018(6)
W9 0.0344(7) 0.0454(7) 0.0477(7) 0.0103(6) -0.0057(6) -0.0045(6)
W10 0.0446(8) 0.0331(6) 0.0341(6) 0.0090(5) -0.0002(5) -0.0053(6)
W11 0.0475(8) 0.0394(6) 0.0254(5) 0.0013(5) 0.0071(5) -0.0011(6)
W12 0.0366(8) 0.0562(8) 0.0422(7) 0.0019(6) 0.0068(5) 0.0097(7)
Ge1 0.0234(14) 0.0275(13) 0.0207(12) 0.0011(11) 0.0022(10) 0.0012(12)
Ni1 0.053(2) 0.0324(18) 0.0232(16) 0.0029(14) -0.0059(15) -0.0020(18)
Ni2 0.0283(19) 0.0345(18) 0.0296(16) 0.0013(14) -0.0054(14) -0.0033(16)
Ni3 0.029(3) 0.029(3) 0.059(3) 0.000 0.003(2) 0.000
O1 0.029(12) 0.070(15) 0.064(13) 0.009(11) 0.008(10) -0.013(11)
O2 0.058(7) 0.048(10) 0.046(9) 0.007(7) 0.003(6) -0.005(6)
O3 0.054(10) 0.040(7) 0.031(7) 0.010(6) -0.006(7) -0.008(6)
O4 0.004(8) 0.031(9) 0.020(8) 0.002(7) -0.001(6) 0.003(7)
O5 0.043(12) 0.020(9) 0.027(9) 0.009(7) 0.007(8) -0.007(9)
O6 0.023(9) 0.019(8) 0.024(8) 0.006(7) 0.000(7) -0.009(8)
O7 0.025(8) 0.039(8) 0.040(7) 0.012(6) 0.011(6) 0.013(7)
O8 0.036(11) 0.035(10) 0.027(9) -0.003(8) 0.002(8) 0.010(9)
O9 0.015(5) 0.021(5) 0.016(5) 0.002(4) -0.009(4) -0.001(4)
O10 0.021(9) 0.041(10) 0.013(7) -0.003(7) -0.001(6) -0.003(9)
O11 0.031(11) 0.014(8) 0.036(9) 0.004(7) 0.010(8) -0.008(8)
O12 0.038(12) 0.039(11) 0.049(11) -0.002(9) 0.001(9) 0.003(10)
O13 0.041(12) 0.035(10) 0.018(8) 0.001(7) 0.003(8) -0.009(9)
O14 0.013(7) 0.024(7) 0.011(6) -0.001(5) 0.004(5) 0.002(6)
O15 0.033(11) 0.026(9) 0.040(10) -0.004(8) -0.005(8) 0.001(9)
O16 0.014(9) 0.051(11) 0.013(7) -0.007(7) 0.003(6) -0.007(8)
O17 0.024(8) 0.023(7) 0.060(8) 0.023(6) 0.004(7) 0.004(6)
O18 0.031(11) 0.036(10) 0.025(9) 0.000(7) 0.008(7) 0.009(9)
O19 0.034(11) 0.045(11) 0.030(9) 0.004(8) 0.010(8) 0.015(10)
O20 0.036(11) 0.021(9) 0.019(8) -0.008(7) -0.014(7) -0.008(8)
O21 0.037(12) 0.047(12) 0.029(9) 0.007(8) 0.002(8) -0.017(10)
O22 0.020(9) 0.031(9) 0.021(8) 0.002(7) -0.016(7) 0.002(8)
O23 0.020(9) 0.024(8) 0.024(8) -0.004(7) 0.007(7) -0.007(8)
O24 0.061(15) 0.016(9) 0.067(13) -0.005(9) -0.004(11) 0.019(10)
O25 0.011(9) 0.068(13) 0.031(9) 0.018(9) 0.007(7) 0.002(9)
O26 0.033(10) 0.042(10) 0.048(10) 0.013(8) -0.020(8) 0.012(9)
O27 0.071(15) 0.030(10) 0.031(10) -0.010(8) 0.021(9) 0.012(10)
O28 0.028(8) 0.037(7) 0.022(6) 0.003(6) -0.014(6) 0.001(7)
O29 0.016(9) 0.046(11) 0.043(10) 0.032(9) 0.004(8) 0.000(9)
O30 0.012(7) 0.029(7) 0.024(6) -0.002(6) -0.011(6) -0.007(6)
O31 0.027(8) 0.031(7) 0.037(7) 0.007(6) 0.001(6) 0.013(7)
O32 0.024(10) 0.053(12) 0.031(9) 0.010(9) 0.010(8) -0.007(9)
O33 0.050(13) 0.025(9) 0.030(9) 0.001(7) 0.006(8) 0.003(9)
O34 0.022(8) 0.062(9) 0.026(7) 0.031(7) 0.001(6) -0.011(7)
O35 0.055(14) 0.049(12) 0.036(10) 0.009(9) 0.013(9) -0.015(11)
O36 0.058(15) 0.078(15) 0.043(11) 0.007(11) 0.001(10) 0.054(13)
O37 0.053(13) 0.047(11) 0.025(9) -0.012(8) -0.005(8) 0.035(11)
O38 0.047(13) 0.049(12) 0.033(10) -0.011(9) -0.021(9) -0.002(11)
O39 0.061(15) 0.054(13) 0.037(11) -0.009(9) -0.018(10) -0.014(12)
O40 0.11(2) 0.056(13) 0.021(10) 0.020(9) -0.011(11) 0.001(14)
O41 0.063(14) 0.042(11) 0.023(9) 0.000(8) 0.007(9) 0.001(11)
C1 0.028(8) 0.033(8) 0.039(6) 0.005(5) 0.003(5) 0.005(6)
C2 0.010(12) 0.041(7) 0.046(8) 0.006(6) -0.005(7) -0.005(7)
C3 0.019(6) 0.026(7) 0.026(5) -0.003(5) 0.000(4) 0.006(5)
C4 0.050(18) 0.040(7) 0.044(8) 0.009(5) 0.000(9) -0.003(7)
C5 0.033(7) 0.043(9) 0.032(7) 0.003(6) -0.009(6) -0.008(6)
C6 0.049(12) 0.048(13) 0.040(9) 0.003(8) -0.005(8) -0.018(11)
C7 0.050(12) 0.066(14) 0.037(7) 0.010(8) -0.007(7) 0.003(11)
C8 0.028(8) 0.037(8) 0.042(6) 0.005(5) 0.001(5) -0.001(6)
C9 0.035(8) 0.042(9) 0.043(7) 0.005(6) 0.004(5) -0.003(7)
C10 0.034(9) 0.034(9) 0.034(6) -0.005(5) -0.009(5) -0.008(7)
C11 0.033(16) 0.049(8) 0.047(8) 0.012(6) 0.001(8) -0.005(8)
C12 0.041(12) 0.040(12) 0.044(7) 0.007(6) 0.003(6) -0.008(11)
C13 0.055(9) 0.060(9) 0.040(7) -0.001(6) -0.001(6) 0.012(7)
C14 0.026(8) 0.040(10) 0.039(6) 0.005(5) -0.002(5) 0.000(8)
C15 0.055(8) 0.041(10) 0.045(12) -0.008(10) -0.001(7) -0.010(7)
C16 0.061(6) 0.040(8) 0.051(7) 0.011(6) 0.003(5) 0.005(5)
C17 0.037(7) 0.049(11) 0.033(11) -0.004(9) 0.001(6) -0.005(6)
C18 0.048(11) 0.062(14) 0.039(8) 0.007(8) -0.010(7) 0.000(11)
C19 0.054(8) 0.061(10) 0.053(10) -0.014(7) -0.001(6) -0.010(6)
C20 0.066(6) 0.047(9) 0.044(7) 0.006(6) 0.001(5) 0.003(5)
C21 0.043(8) 0.048(9) 0.034(6) 0.004(6) -0.003(5) -0.001(7)
C22 0.048(8) 0.056(12) 0.043(12) -0.007(10) -0.005(7) -0.011(7)
C23 0.063(11) 0.052(7) 0.050(7) 0.008(5) -0.007(6) 0.001(6)
C24 0.047(18) 0.061(9) 0.046(7) 0.006(6) -0.003(8) 0.002(9)
C25 0.048(9) 0.066(14) 0.076(16) 0.014(13) 0.001(8) 0.003(8)
C26 0.033(8) 0.043(8) 0.037(6) -0.001(5) -0.005(5) -0.005(6)
C27 0.057(9) 0.061(15) 0.067(12) -0.003(12) 0.013(7) -0.003(8)
C28 0.055(8) 0.034(11) 0.053(10) 0.002(9) 0.009(7) 0.000(7)
C29 0.069(11) 0.053(6) 0.047(6) 0.006(4) -0.009(6) 0.000(5)
C30 0.052(11) 0.054(14) 0.039(8) 0.005(8) -0.007(7) -0.022(11)
C31 0.076(8) 0.066(10) 0.057(8) -0.007(7) 0.000(6) 0.006(6)
C32 0.039(10) 0.044(10) 0.034(8) -0.006(7) -0.005(7) -0.004(9)
C33 0.044(6) 0.031(9) 0.040(9) 0.006(8) 0.001(5) 0.000(5)
C34 0.038(8) 0.036(10) 0.034(6) -0.002(6) -0.008(5) -0.006(8)
C35 0.038(6) 0.044(12) 0.051(11) 0.007(10) -0.002(6) 0.003(6)
C36 0.045(11) 0.049(13) 0.041(9) 0.004(8) -0.004(8) -0.014(11)
C37 0.051(11) 0.051(13) 0.039(7) 0.006(7) -0.007(7) -0.002(10)
C38 0.051(9) 0.087(19) 0.102(18) 0.033(18) -0.004(8) 0.001(9)
C39 0.062(11) 0.052(7) 0.049(8) 0.008(5) -0.008(7) -0.002(6)
C40 0.042(18) 0.069(9) 0.054(9) 0.014(7) -0.010(8) 0.001(9)
C41 0.083(8) 0.085(10) 0.094(11) -0.011(8) 0.000(6) -0.009(6)
C42 0.063(12) 0.068(9) 0.064(8) 0.014(6) 0.002(7) 0.001(8)
C43 0.039(8) 0.050(13) 0.065(13) 0.001(11) 0.010(7) 0.005(7)
C44 0.074(8) 0.071(10) 0.060(9) -0.012(8) -0.009(6) 0.000(6)
C45 0.052(7) 0.048(10) 0.059(9) 0.006(7) 0.008(6) 0.005(6)
C46 0.042(6) 0.030(7) 0.032(7) 0.001(6) 0.001(5) -0.001(5)
C47 0.070(8) 0.068(15) 0.056(11) -0.012(12) -0.008(7) -0.001(7)
C48 0.052(8) 0.062(11) 0.075(11) 0.004(8) -0.001(7) 0.005(7)
C49 0.075(11) 0.053(6) 0.048(6) 0.007(4) -0.010(6) -0.001(5)
C50 0.067(13) 0.071(13) 0.038(8) 0.006(8) 0.003(8) 0.027(12)
C51 0.05(2) 0.048(8) 0.063(9) 0.017(6) -0.001(8) 0.001(8)
C52 0.12(3) 0.048(7) 0.058(9) 0.001(6) -0.015(11) -0.004(8)
C53 0.068(7) 0.068(16) 0.075(13) -0.001(13) 0.002(6) -0.002(7)
C54 0.076(8) 0.063(10) 0.061(9) -0.001(7) -0.006(6) 0.005(6)
C55 0.040(9) 0.069(15) 0.084(16) 0.012(14) 0.007(8) 0.006(8)
C56 0.074(8) 0.085(11) 0.085(10) 0.000(8) 0.006(6) 0.002(6)
C57 0.094(12) 0.074(8) 0.060(7) -0.003(5) -0.010(6) -0.002(7)
C58 0.068(7) 0.065(10) 0.074(9) 0.002(8) 0.009(5) 0.009(6)
C59 0.078(12) 0.064(8) 0.066(8) -0.010(6) -0.004(7) 0.002(7)
C60 0.106(10) 0.098(11) 0.111(11) -0.018(8) -0.003(7) -0.010(7)
C61 0.098(13) 0.076(8) 0.070(8) -0.005(6) -0.006(7) -0.002(7)
C62 0.092(9) 0.091(11) 0.108(10) -0.019(8) 0.007(6) 0.003(7)
C63 0.070(8) 0.075(11) 0.083(10) 0.006(8) 0.005(6) 0.000(7)
C64 0.112(10) 0.112(12) 0.114(11) -0.026(8) 0.004(7) 0.000(7)
C65 0.116(10) 0.120(13) 0.123(12) -0.023(8) 0.003(7) -0.004(7)
N1 0.030(7) 0.031(7) 0.027(5) 0.002(5) -0.004(5) 0.000(6)
N2 0.025(7) 0.031(7) 0.033(5) -0.004(5) -0.008(4) -0.009(5)
N3 0.038(5) 0.031(6) 0.037(6) 0.009(5) -0.001(4) 0.001(4)
N4 0.027(11) 0.043(6) 0.047(7) 0.003(5) -0.004(7) -0.005(6)
N5 0.036(6) 0.035(7) 0.033(7) -0.005(6) -0.002(5) -0.005(5)
N6 0.026(7) 0.037(7) 0.036(5) 0.005(4) -0.002(4) -0.001(6)
N7 0.034(7) 0.028(7) 0.029(5) -0.004(4) -0.009(4) -0.011(5)
N8 0.059(9) 0.046(5) 0.039(5) 0.001(4) -0.007(5) 0.000(5)
N9 0.066(6) 0.040(8) 0.032(6) 0.008(6) -0.003(5) 0.002(5)
N10 0.080(8) 0.070(8) 0.089(9) -0.012(7) 0.003(6) -0.005(5)
N11 0.080(13) 0.041(6) 0.043(6) 0.010(4) -0.010(6) -0.005(6)
N12 0.040(7) 0.048(11) 0.056(11) -0.001(8) 0.009(6) 0.005(6)
N13 0.066(6) 0.044(9) 0.057(7) 0.009(6) 0.004(5) 0.003(5)

loop_
_atom_type_symbol
_atom_type_description
_atom_type_scat_dispersion_real
_atom_type_scat_dispersion_imag
_atom_type_scat_source
C C 0.0033 0.0016 'International Tables Vol C Tables 4.2.6.8 and 6.1.1.4'
H H 0.0000 0.0000 'International Tables Vol C Tables 4.2.6.8 and 6.1.1.4'
Ge Ge 0.1547 1.8001 'International Tables Vol C Tables 4.2.6.8 and 6.1.1.4'
N N 0.0061 0.0033 'International Tables Vol C Tables 4.2.6.8 and 6.1.1.4'
Ni Ni 0.3393 1.1124 'International Tables Vol C Tables 4.2.6.8 and 6.1.1.4'
O O 0.0106 0.0060 'International Tables Vol C Tables 4.2.6.8 and 6.1.1.4'
W W -0.8490 6.8722 'International Tables Vol C Tables 4.2.6.8 and 6.1.1.4'

loop_
_geom_angle_atom_site_label_1
_geom_angle_atom_site_label_2
_geom_angle_atom_site_label_3
_geom_angle
_geom_angle_site_symmetry_1
_geom_angle_site_symmetry_3
O8 W1 O9 168.8(6) . .
O8 W1 O16 98.6(7) . .
O8 W1 O18 103.3(7) . .
O8 W1 O20 101.4(7) . .
O8 W1 O22 101.8(7) . .
O16 W1 O9 72.3(6) . .
O18 W1 O9 86.1(6) . .
O18 W1 O16 158.0(6) . .
O20 W1 O9 71.8(5) . .
O20 W1 O16 85.0(6) . .
O20 W1 O18 92.2(7) . .
O22 W1 O9 84.8(6) . .
O22 W1 O16 89.1(6) . .
O22 W1 O18 84.9(7) . .
O22 W1 O20 156.6(7) . .
O6 W2 O9 73.7(5) . .
O6 W2 O11 89.5(7) . .
O6 W2 O19 159.9(7) . .
O11 W2 O9 85.1(6) . .
O11 W2 O19 86.5(7) . .
O16 W2 O6 86.8(6) . .
O16 W2 O9 73.3(6) . .
O16 W2 O11 158.3(6) . .
O16 W2 O19 89.6(7) . .
O19 W2 O9 86.3(6) . .
O41 W2 O6 97.4(7) . .
O41 W2 O9 169.0(6) . .
O41 W2 O11 101.5(7) . .
O41 W2 O16 100.2(7) . .
O41 W2 O19 102.6(8) . .
O6 W3 O9 73.4(5) . .
O6 W3 O13 158.6(6) . .
O13 W3 O9 85.2(6) . .
O20 W3 O6 86.1(6) . .
O20 W3 O9 71.7(5) . .
O20 W3 O13 88.6(7) . .
O20 W3 O33 155.9(6) . .
O26 W3 O6 99.0(7) . .
O26 W3 O9 169.3(8) . .
O26 W3 O13 102.4(8) . .
O26 W3 O20 100.7(8) . .
O26 W3 O33 103.4(8) . .
O33 W3 O6 90.7(7) . .
O33 W3 O9 84.5(6) . .
O33 W3 O13 85.8(7) . .
O15 W4 O14 84.4(6) . .
O15 W4 O22 83.2(6) . .
O15 W4 O30 158.2(7) . .
O15 W4 O31 88.9(7) . .
O22 W4 O14 84.4(6) . .
O22 W4 O31 157.0(7) . .
O24 W4 O14 172.6(7) . .
O24 W4 O15 100.7(8) . .
O24 W4 O22 101.4(8) . .
O24 W4 O30 101.0(8) . .
O24 W4 O31 101.3(8) . .
O30 W4 O14 74.3(6) . .
O30 W4 O22 90.6(6) . .
O30 W4 O31 88.8(6) . .
O31 W4 O14 73.3(6) . .
O12 W5 O4 169.9(7) . .
O12 W5 O15 102.4(8) . .
O12 W5 O18 102.2(8) . .
O12 W5 O37 100.7(8) . .
O12 W5 O38 100.4(8) . .
O15 W5 O4 85.3(6) . .
O15 W5 O38 157.1(7) . .
O18 W5 O4 85.0(6) . .
O18 W5 O15 83.8(7) . .
O18 W5 O38 88.7(8) . .
O37 W5 O4 72.4(6) . .
O37 W5 O15 90.1(7) . .
O37 W5 O18 157.1(7) . .
O37 W5 O38 88.3(8) . .
O38 W5 O4 72.5(6) . .
O10 W6 O14 86.3(6) . .
O10 W6 O19 87.3(7) . .
O10 W6 O28 88.7(7) . .
O10 W6 O30 159.0(6) . .
O19 W6 O14 85.1(6) . .
O19 W6 O28 156.9(7) . .
O28 W6 O14 72.0(5) . .
O30 W6 O14 72.9(5) . .
O30 W6 O19 88.3(6) . .
O30 W6 O28 87.4(7) . .
O39 W6 O10 100.6(8) . .
O39 W6 O14 171.1(8) . .
O39 W6 O19 100.8(8) . .
O39 W6 O28 102.3(7) . .
O39 W6 O30 100.4(8) . .
O5 W7 O14 84.8(6) . .
O5 W7 O21 86.7(7) . .
O5 W7 O28 158.4(6) . .
O5 W7 O31 88.8(7) . .
O21 W7 O14 86.3(6) . .
O28 W7 O14 73.8(5) . .
O28 W7 O21 89.5(7) . .
O28 W7 O31 87.3(7) . .
O31 W7 O14 73.3(6) . .
O31 W7 O21 159.4(6) . .
O40 W7 O5 101.1(8) . .
O40 W7 O14 172.0(9) . .
O40 W7 O21 99.5(9) . .
O40 W7 O28 100.5(8) . .
O40 W7 O31 101.2(9) . .
O10 W8 O17 155.3(7) . .
O10 W8 O23 85.0(6) . .
O10 W8 O34 85.4(7) . .
O11 W8 O10 87.0(6) . .
O11 W8 O17 86.6(7) . .
O11 W8 O23 83.8(6) . .
O11 W8 O34 152.2(7) . .
O17 W8 O23 70.6(6) . .
O17 W8 O34 89.3(7) . .
O27 W8 O10 101.4(8) . .
O27 W8 O11 102.4(7) . .
O27 W8 O17 103.3(8) . .
O27 W8 O23 171.2(7) . .
O27 W8 O34 105.3(8) . .
O34 W8 O23 68.9(6) . .
O1 W9 O4 168.2(8) . .
O1 W9 O13 101.7(8) . .
O1 W9 O25 97.4(8) . .
O1 W9 O32 101.4(9) . .
O1 W9 O38 100.0(8) . .
O13 W9 O4 87.9(6) . .
O13 W9 O25 160.8(7) . .
O13 W9 O32 88.2(7) . .
O13 W9 O38 90.8(8) . .
O25 W9 O4 73.2(6) . .
O32 W9 O4 85.6(6) . .
O32 W9 O25 87.2(7) . .
O32 W9 O38 158.3(7) . .
O38 W9 O4 72.6(6) . .
O38 W9 O25 86.6(8) . .
O3 W10 O4 171.6(6) . .
O3 W10 O5 100.8(7) . .
O3 W10 O25 101.5(8) . .
O3 W10 O29 101.5(7) . .
O3 W10 O37 101.6(8) . .
O5 W10 O4 83.6(5) . .
O25 W10 O4 74.3(6) . .
O25 W10 O5 157.7(7) . .
O25 W10 O29 89.6(7) . .
O25 W10 O37 90.4(7) . .
O29 W10 O4 85.9(6) . .
O29 W10 O5 85.6(7) . .
O37 W10 O4 71.4(7) . .
O37 W10 O5 85.5(7) . .
O37 W10 O29 156.4(7) . .
O7 W11 O23 74.0(6) . .
O7 W11 O29 86.6(7) . .
O21 W11 O7 158.2(7) . .
O21 W11 O23 85.3(6) . .
O21 W11 O29 85.0(7) . .
O29 W11 O23 85.1(6) . .
O34 W11 O7 92.5(7) . .
O34 W11 O21 87.1(8) . .
O34 W11 O23 71.8(6) . .
O34 W11 O29 156.1(7) . .
O35 W11 O7 101.0(8) . .
O35 W11 O21 100.3(8) . .
O35 W11 O23 172.4(8) . .
O35 W11 O29 100.4(8) . .
O35 W11 O34 103.3(8) . .
O7 W12 O23 73.9(6) . .
O7 W12 O32 88.2(7) . .
O17 W12 O7 90.4(7) . .
O17 W12 O23 73.1(6) . .
O17 W12 O32 158.6(7) . .
O17 W12 O33 88.8(7) . .
O32 W12 O23 86.1(6) . .
O33 W12 O7 159.2(7) . .
O33 W12 O23 86.0(6) . .
O33 W12 O32 85.1(7) . .
O36 W12 O7 98.8(8) . .
O36 W12 O17 100.8(9) . .
O36 W12 O23 170.2(7) . .
O36 W12 O32 100.5(9) . .
O36 W12 O33 101.8(8) . .
O4 Ge1 O9 108.5(6) . .
O14 Ge1 O4 108.9(7) . .
O14 Ge1 O9 109.3(7) . .
O14 Ge1 O23 109.5(7) . .
O23 Ge1 O4 111.3(7) . .
O23 Ge1 O9 109.4(7) . .
O3 Ni1 O2 85.8(8) . .
N8 Ni1 O2 92.4(9) . .
N8 Ni1 O3 94.0(8) . .
N9 Ni1 O2 92.9(9) . .
N9 Ni1 O3 92.1(8) . .
N9 Ni1 N8 172.2(10) . .
N9 Ni1 N11 95.0(9) . .
N9 Ni1 N13 78.3(11) . .
N11 Ni1 O2 94.7(10) . .
N11 Ni1 O3 172.8(8) . .
N11 Ni1 N8 78.8(9) . .
N11 Ni1 N13 93.4(10) . .
N13 Ni1 O2 168.5(9) . .
N13 Ni1 O3 87.2(9) . .
N13 Ni1 N8 97.2(10) . .
N1 Ni2 N2 93.8(8) . .
N1 Ni2 N5 169.9(8) . .
N1 Ni2 N6 78.1(8) . .
N1 Ni2 N7 100.5(8) . .
N2 Ni2 N5 94.7(8) . .
N3 Ni2 N1 94.1(8) . .
N3 Ni2 N2 168.0(7) . .
N3 Ni2 N5 78.5(9) . .
N3 Ni2 N6 98.1(8) . .
N3 Ni2 N7 91.5(8) . .
N6 Ni2 N2 92.4(8) . .
N6 Ni2 N5 96.0(8) . .
N7 Ni2 N2 78.1(8) . .
N7 Ni2 N5 86.7(7) . .
N7 Ni2 N6 170.4(9) . .
N4 Ni3 N4 77.6(13) 2_556 .
N4 Ni3 N10 169.2(11) . 2_556
N4 Ni3 N10 98.9(11) . .
N4 Ni3 N10 169.2(11) 2_556 .
N4 Ni3 N10 98.9(11) 2_556 2_556
N4 Ni3 N12 91.1(9) 2_556 2_556
N4 Ni3 N12 91.1(9) . .
N4 Ni3 N12 93.9(9) . 2_556
N4 Ni3 N12 93.9(9) 2_556 .
N10 Ni3 N10 86.3(17) 2_556 .
N10 Ni3 N12 96.3(12) . .
N10 Ni3 N12 78.9(12) 2_556 .
N10 Ni3 N12 96.3(12) 2_556 2_556
N10 Ni3 N12 78.9(12) . 2_556
N12 Ni3 N12 173.5(13) . 2_556
W10 O3 Ni1 162.2(11) . .
W9 O4 W5 94.3(5) . .
W10 O4 W5 93.1(5) . .
W10 O4 W9 93.5(5) . .
Ge1 O4 W5 123.5(7) . .
Ge1 O4 W9 121.8(7) . .
Ge1 O4 W10 122.6(7) . .
W7 O5 W10 151.4(9) . .
W2 O6 W3 120.1(7) . .
W11 O7 W12 119.0(9) . .
W1 O9 W2 93.8(5) . .
W1 O9 W3 94.0(5) . .
W3 O9 W2 92.7(5) . .
Ge1 O9 W1 122.8(7) . .
Ge1 O9 W2 121.8(6) . .
Ge1 O9 W3 123.6(8) . .
W6 O10 W8 150.7(7) . .
W2 O11 W8 151.9(9) . .
W9 O13 W3 148.9(8) . .
W4 O14 W6 92.7(5) . .
W4 O14 W7 93.8(5) . .
W7 O14 W6 93.3(5) . .
Ge1 O14 W4 124.5(6) . .
Ge1 O14 W6 122.3(7) . .
Ge1 O14 W7 121.9(7) . .
W4 O15 W5 154.8(9) . .
W2 O16 W1 120.5(8) . .
W12 O17 W8 122.8(9) . .
W5 O18 W1 152.0(9) . .
W2 O19 W6 150.7(10) . .
W3 O20 W1 122.4(7) . .
W11 O21 W7 152.8(9) . .
W1 O22 W4 154.0(9) . .
W11 O23 W8 93.1(5) . .
W12 O23 W8 93.6(6) . .
W12 O23 W11 93.2(6) . .
Ge1 O23 W8 123.8(8) . .
Ge1 O23 W11 123.0(8) . .
Ge1 O23 W12 122.0(7) . .
W10 O25 W9 118.9(8) . .
W7 O28 W6 120.9(7) . .
W11 O29 W10 151.5(9) . .
W4 O30 W6 120.2(8) . .
W7 O31 W4 119.7(8) . .
W9 O32 W12 150.1(9) . .
W12 O33 W3 153.9(9) . .
W11 O34 W8 126.1(9) . .
W5 O37 W10 123.0(9) . .
W5 O38 W9 120.6(8) . .
C9 C1 C14 118(2) . .
C51 C2 C2 124.7(18) . 2_556
N4 C2 C2 114.3(14) . 2_556
N4 C2 C51 121(3) . .
C5 C3 C14 122(2) . .
N1 C3 C5 123(2) . .
N1 C3 C14 115(2) . .
N11 C4 C11 126(3) . .
C36 C5 C3 117(2) . .
C36 C6 C30 116(3) . .
C21 C7 C18 117(3) . .
N6 C8 C12 121(2) . .
C1 C9 C12 120(3) . .
C50 C10 C34 120(2) . .
N2 C10 C34 118(2) . .
N2 C10 C50 123(3) . .
C39 C11 C4 118(3) . .
C9 C12 C8 119(3) . .
C32 C13 C50 120(3) . .
C1 C14 C3 122(2) . .
N6 C14 C1 122(2) . .
N6 C14 C3 115(2) . .
C19 C15 C46 118(3) . .
C58 C16 C20 127(3) . .
N13 C16 C20 113(3) . .
N13 C16 C58 120(3) . .
N5 C17 C22 123(3) . .
C37 C18 C7 119(3) . .
C22 C19 C15 123(3) . .
C31 C20 C16 122(3) . .
N9 C20 C16 115(3) . .
N9 C20 C31 123(3) . .
C7 C21 N7 125(3) . .
C19 C22 C17 116(3) . .
C49 C23 C39 119(3) . .
N4 C24 C40 121(3) . .
C38 C25 C41 120(3) . 2_556
N12 C25 C38 124(3) . .
N12 C25 C41 116(3) . 2_556
N2 C26 C32 126(3) . .
C45 C27 C28 121(3) . .
C33 C28 C27 121(3) . .
C57 C29 C49 125(3) . .
N8 C29 C49 119(3) . .
N8 C29 C57 115(3) . .
N1 C30 C6 122(2) . .
C20 C31 C54 114(3) . .
C26 C32 C13 117(3) . .
C28 C33 C46 126(3) . .
C28 C33 N3 119(3) . .
C46 C33 N3 115(2) . .
C37 C34 C10 129(3) . .
C37 C34 N7 118(3) . .
N7 C34 C10 113(2) . .
N3 C35 C45 125(3) . .
C6 C36 C5 124(3) . .
C18 C37 C34 125(3) . .
C48 C38 C25 118(3) . .
C11 C39 C23 117(3) . .
C42 C40 C24 119(3) . .
C60 C41 C25 120(4) . 2_556
N10 C41 C25 116(4) . 2_556
N10 C41 C60 124(4) . .
C51 C42 C40 120(3) . .
N12 C43 C55 125(3) . .
C54 C44 C47 109(3) . .
C27 C45 C35 116(3) . .
C33 C46 C15 121(3) . .
N5 C46 C15 120(3) . .
N5 C46 C33 118(2) . .
N9 C47 C44 129(4) . .
C38 C48 C55 116(3) . .
C23 C49 C29 123(3) . .
N11 C49 C23 123(3) . .
N11 C49 C29 113(3) . .
C13 C50 C10 117(3) . .
C42 C51 C2 120(3) . .
N8 C52 C59 124(3) . .
N13 C53 C63 127(4) . .
C44 C54 C31 128(3) . .
C43 C55 C48 120(3) . .
C63 C56 C58 126(4) . .
C29 C57 C61 123(3) . .
C16 C58 C56 119(4) . .
C61 C59 C52 116(4) . .
C41 C60 C65 116(5) . .
C59 C61 C57 116(3) . .
N10 C62 C64 125(4) . .
C56 C63 C53 110(4) . .
C65 C64 C62 114(4) . .
C64 C65 C60 119(4) . .
C3 N1 Ni2 115.0(16) . .
C3 N1 C30 119(2) . .
C30 N1 Ni2 125.8(16) . .
C10 N2 Ni2 115.0(18) . .
C26 N2 Ni2 127.7(18) . .
C26 N2 C10 117(2) . .
C33 N3 Ni2 112.9(18) . .
C35 N3 Ni2 128.1(19) . .
C35 N3 C33 118(2) . .
C2 N4 Ni3 116.6(17) . .
C2 N4 C24 119(2) . .
C24 N4 Ni3 124(2) . .
C17 N5 Ni2 125.7(19) . .
C17 N5 C46 120(2) . .
C46 N5 Ni2 114.0(19) . .
C8 N6 Ni2 123.1(16) . .
C8 N6 C14 120(2) . .
C14 N6 Ni2 114.6(17) . .
C21 N7 Ni2 128.1(18) . .
C21 N7 C34 116(2) . .
C34 N7 Ni2 114.6(17) . .
C29 N8 Ni1 113(2) . .
C29 N8 C52 122(3) . .
C52 N8 Ni1 124(2) . .
C20 N9 Ni1 117(2) . .
C20 N9 C47 117(3) . .
C47 N9 Ni1 126(2) . .
C41 N10 Ni3 114(3) . .
C62 N10 Ni3 129(3) . .
C62 N10 C41 116(4) . .
C4 N11 Ni1 128.9(19) . .
C4 N11 C49 115(3) . .
C49 N11 Ni1 115(2) . .
C25 N12 Ni3 115(2) . .
C43 N12 Ni3 128(2) . .
C43 N12 C25 117(3) . .
C16 N13 Ni1 117(2) . .
C16 N13 C53 117(3) . .
C53 N13 Ni1 126(2) . .

loop_
_geom_bond_atom_site_label_1
_geom_bond_atom_site_label_2
_geom_bond_distance
_geom_bond_site_symmetry_2
W1 O8 1.706(16) .
W1 O9 2.290(15) .
W1 O16 1.983(16) .
W1 O18 1.933(17) .
W1 O20 1.918(16) .
W1 O22 1.897(13) .
W2 O6 1.910(14) .
W2 O9 2.315(14) .
W2 O11 1.914(16) .
W2 O16 1.890(14) .
W2 O19 1.919(16) .
W2 O41 1.732(18) .
W3 O6 1.946(14) .
W3 O9 2.301(13) .
W3 O13 1.965(16) .
W3 O20 1.913(17) .
W3 O26 1.714(15) .
W3 O33 1.930(16) .
W4 O14 2.283(14) .
W4 O15 1.910(16) .
W4 O22 1.924(14) .
W4 O24 1.721(19) .
W4 O30 1.923(14) .
W4 O31 1.934(15) .
W5 O4 2.299(14) .
W5 O12 1.714(17) .
W5 O15 1.921(16) .
W5 O18 1.907(16) .
W5 O37 1.852(18) .
W5 O38 1.935(18) .
W6 O10 1.886(16) .
W6 O14 2.335(14) .
W6 O19 1.932(16) .
W6 O28 1.952(15) .
W6 O30 1.932(15) .
W6 O39 1.727(18) .
W7 O5 1.868(16) .
W7 O14 2.289(13) .
W7 O21 1.937(19) .
W7 O28 1.913(16) .
W7 O31 1.926(17) .
W7 O40 1.718(16) .
W8 O10 1.946(16) .
W8 O11 1.922(15) .
W8 O17 1.956(16) .
W8 O23 2.315(14) .
W8 O27 1.719(17) .
W8 O34 1.957(15) .
W9 O1 1.779(19) .
W9 O4 2.289(13) .
W9 O13 1.890(16) .
W9 O25 1.967(16) .
W9 O32 1.894(17) .
W9 O38 1.938(19) .
W10 O3 1.730(17) .
W10 O4 2.287(14) .
W10 O5 1.975(17) .
W10 O25 1.905(15) .
W10 O29 1.953(19) .
W10 O37 1.936(16) .
W11 O7 1.912(16) .
W11 O21 1.888(19) .
W11 O23 2.297(14) .
W11 O29 1.933(18) .
W11 O34 1.797(18) .
W11 O35 1.679(17) .
W12 O7 1.945(16) .
W12 O17 1.855(17) .
W12 O23 2.277(15) .
W12 O32 1.972(18) .
W12 O33 1.893(16) .
W12 O36 1.717(19) .
Ge1 O4 1.722(14) .
Ge1 O9 1.729(14) .
Ge1 O14 1.713(14) .
Ge1 O23 1.717(15) .
Ni1 O2 2.10(2) .
Ni1 O3 2.070(17) .
Ni1 N8 2.07(2) .
Ni1 N9 2.03(2) .
Ni1 N11 2.05(2) .
Ni1 N13 2.05(3) .
Ni2 N1 2.079(19) .
Ni2 N2 2.10(2) .
Ni2 N3 2.06(2) .
Ni2 N5 2.13(2) .
Ni2 N6 2.08(2) .
Ni2 N7 2.08(2) .
Ni3 N4 2.06(2) 2_556
Ni3 N4 2.06(2) .
Ni3 N10 2.08(3) 2_556
Ni3 N10 2.08(3) .
Ni3 N12 2.08(2) .
Ni3 N12 2.08(2) 2_556
C1 C9 1.35(4) .
C1 C14 1.43(3) .
C2 C2 1.47(5) 2_556
C2 C51 1.35(3) .
C2 N4 1.34(3) .
C3 C5 1.43(3) .
C3 C14 1.47(3) .
C3 N1 1.32(3) .
C4 C11 1.41(3) .
C4 N11 1.32(3) .
C5 C36 1.38(4) .
C6 C30 1.45(4) .
C6 C36 1.33(3) .
C7 C18 1.38(4) .
C7 C21 1.33(3) .
C8 C12 1.43(3) .
C8 N6 1.32(3) .
C9 C12 1.37(3) .
C10 C34 1.46(4) .
C10 C50 1.42(4) .
C10 N2 1.33(3) .
C11 C39 1.32(4) .
C13 C32 1.38(4) .
C13 C50 1.39(4) .
C14 N6 1.32(3) .
C15 C19 1.35(4) .
C15 C46 1.43(4) .
C16 C20 1.49(4) .
C16 C58 1.38(5) .
C16 N13 1.34(4) .
C17 C22 1.45(4) .
C17 N5 1.29(3) .
C18 C37 1.33(4) .
C19 C22 1.32(4) .
C20 C31 1.38(4) .
C20 N9 1.33(4) .
C21 N7 1.37(3) .
C23 C39 1.44(4) .
C23 C49 1.36(4) .
C24 C40 1.38(4) .
C24 N4 1.35(3) .
C25 C38 1.44(4) .
C25 C41 1.46(5) 2_556
C25 N12 1.33(4) .
C26 C32 1.38(4) .
C26 N2 1.32(3) .
C27 C28 1.39(4) .
C27 C45 1.37(4) .
C28 C33 1.38(4) .
C29 C49 1.47(4) .
C29 C57 1.40(4) .
C29 N8 1.28(3) .
C30 N1 1.37(3) .
C31 C54 1.410(19) .
C33 C46 1.42(4) .
C33 N3 1.42(3) .
C34 C37 1.34(3) .
C34 N7 1.41(3) .
C35 C45 1.42(4) .
C35 N3 1.31(3) .
C38 C48 1.42(5) .
C40 C42 1.36(4) .
C41 C25 1.46(5) 2_556
C41 C60 1.37(5) .
C41 N10 1.35(5) .
C42 C51 1.35(4) .
C43 C55 1.39(4) .
C43 N12 1.32(4) .
C44 C47 1.40(4) .
C44 C54 1.36(4) .
C46 N5 1.30(3) .
C47 N9 1.33(4) .
C48 C55 1.42(4) .
C49 N11 1.33(3) .
C52 C59 1.40(4) .
C52 N8 1.34(4) .
C53 C63 1.43(5) .
C53 N13 1.37(4) .
C56 C58 1.39(5) .
C56 C63 1.33(5) .
C57 C61 1.44(5) .
C59 C61 1.34(4) .
C60 C65 1.45(6) .
C62 C64 1.417(19) .
C62 N10 1.31(5) .
C64 C65 1.41(2) .

loop_
_smtbx_masks_void_nr
_smtbx_masks_void_average_x
_smtbx_masks_void_average_y
_smtbx_masks_void_average_z
_smtbx_masks_void_volume
_smtbx_masks_void_count_electrons
1 0.000 0.000 0.000 27.5 7.5
2 0.000 0.114 0.250 114.9 28.2
3 0.000 0.000 0.500 27.5 7.5
4 0.000 -0.114 0.750 114.9 28.4
5 0.149 0.204 0.702 18.8 5.9
6 0.149 0.796 0.202 18.8 5.9
7 0.151 0.154 0.184 15.4 1.3
8 0.151 0.846 0.684 15.4 1.4
9 0.250 0.250 0.000 37.5 0.0
10 0.250 0.750 0.500 37.5 0.0
11 0.351 0.296 0.298 18.8 6.2
12 0.349 0.346 0.816 15.4 1.9
13 0.349 0.654 0.316 15.4 1.8
14 0.351 0.704 0.798 18.8 6.2
15 0.500 0.386 0.750 114.9 28.4
16 0.500 0.614 0.250 114.9 28.2
17 0.500 0.500 0.500 27.5 7.5
18 0.500 0.500 1.000 27.5 7.5
19 0.649 0.296 0.202 18.8 5.9
20 0.649 0.704 0.702 18.8 5.9
21 0.651 0.346 0.684 15.4 1.4
22 0.651 0.654 0.184 15.4 1.3
23 0.750 0.250 0.500 37.5 0.0
24 0.750 0.750 0.000 37.5 0.0
25 0.849 0.154 0.316 15.4 1.8
26 0.851 0.204 0.798 18.8 6.2
27 0.851 0.796 0.298 18.8 6.2
28 0.849 0.846 0.816 15.4 1.9
